data_7211885
loop_
_publ_author_name
'Zhong, Rui-Qin'
'Zou, Ru-Qiang'
'Du, Miao'
'Yamada, Tetsuya'
'Maruta, Goro'
'Takeda, Sadamu'
'Li, Jing'
'Xu, Qiang'

_publ_section_title
;
 Metal--organic frameworks of manganese(ii)
 4,4&#x2032;-biphenyldicarboxylates: crystal structures, hydrogen
 adsorption, and magnetism properties
;
_journal_issue 3
_journal_name_full CrystEngComm
_journal_page_first 677
_journal_paper_doi 10.1039/b916168f
_journal_volume 12
_journal_year 2010
_chemical_formula_sum 'C68 H60 Mn4 N4 O20'
_chemical_formula_weight 1472.99
_chemical_name_systematic
;
?
;
_space_group_IT_number 2
_symmetry_cell_setting triclinic
_symmetry_space_group_name_Hall '-P 1'
_symmetry_space_group_name_H-M 'P -1'
_atom_sites_solution_hydrogens geom
_atom_sites_solution_primary direct
_atom_sites_solution_secondary difmap
_audit_creation_method SHELXL-97
_cell_angle_alpha 100.41(3)
_cell_angle_beta 95.25(3)
_cell_angle_gamma 101.09(3)
_cell_formula_units_Z 2
_cell_length_a 13.819(3)
_cell_length_b 15.382(3)
_cell_length_c 24.383(5)
_cell_measurement_reflns_used 2965
_cell_measurement_temperature 293(2)
_cell_measurement_theta_max 27.48
_cell_measurement_theta_min 2.25
_cell_volume 4959(2)
_computing_cell_refinement PROCESS-AUTO
_computing_data_collection 'PROCESS-AUTO (Rigaku, 1998)'
_computing_data_reduction 'CrystalClear (Rigaku, 1999)'
_computing_molecular_graphics SHELXTL
_computing_publication_material SHELXTL
_computing_structure_refinement 'SHELXL-97 (Sheldrick, 1997b)'
_computing_structure_solution 'SHELXS-97 (Sheldrick, 1997a)'
_diffrn_ambient_temperature 293(2)
_diffrn_measured_fraction_theta_full 0.961
_diffrn_measured_fraction_theta_max 0.961
_diffrn_measurement_device_type 'Rigaku RAXIS-RAPID'
_diffrn_measurement_method \w
_diffrn_radiation_monochromator graphite
_diffrn_radiation_source 'fine-focus sealed tube'
_diffrn_radiation_type MoK\a
_diffrn_radiation_wavelength 0.71073
_diffrn_reflns_av_R_equivalents 0.0488
_diffrn_reflns_av_sigmaI/netI 0.0686
_diffrn_reflns_limit_h_max 16
_diffrn_reflns_limit_h_min -16
_diffrn_reflns_limit_k_max 18
_diffrn_reflns_limit_k_min -15
_diffrn_reflns_limit_l_max 28
_diffrn_reflns_limit_l_min -28
_diffrn_reflns_number 35966
_diffrn_reflns_theta_full 25.01
_diffrn_reflns_theta_max 25.01
_diffrn_reflns_theta_min 3.03
_diffrn_standards_decay_% 0
_diffrn_standards_interval_count 0
_diffrn_standards_interval_time 0
_diffrn_standards_number 0
_exptl_absorpt_coefficient_mu 0.553
_exptl_absorpt_correction_T_max 1.0000
_exptl_absorpt_correction_T_min 0.9245
_exptl_absorpt_correction_type multi-scan
_exptl_absorpt_process_details '(ABSCOR; Higashi, 1995)'
_exptl_crystal_colour colorless
_exptl_crystal_density_diffrn 1.035
_exptl_crystal_density_meas ?
_exptl_crystal_density_method 'not measured'
_exptl_crystal_description block
_exptl_crystal_F_000 1592
_exptl_crystal_size_max 0.24
_exptl_crystal_size_mid 0.20
_exptl_crystal_size_min 0.18
_refine_diff_density_max 0.845
_refine_diff_density_min -0.988
_refine_diff_density_rms 0.118
_refine_ls_extinction_method none
_refine_ls_goodness_of_fit_ref 1.040
_refine_ls_hydrogen_treatment constr
_refine_ls_matrix_type full
_refine_ls_number_parameters 841
_refine_ls_number_reflns 16813
_refine_ls_number_restraints 21
_refine_ls_restrained_S_all 1.047
_refine_ls_R_factor_all 0.1071
_refine_ls_R_factor_gt 0.0808
_refine_ls_shift/su_max 0.001
_refine_ls_shift/su_mean 0.000
_refine_ls_structure_factor_coef Fsqd
_refine_ls_weighting_details 'calc w=1/[\s^2^(Fo^2^)+(0.1901P)^2^+1.3017P] where P=(Fo^2^+2Fc^2^)/3'
_refine_ls_weighting_scheme calc
_refine_ls_wR_factor_gt 0.2439
_refine_ls_wR_factor_ref 0.2782
_reflns_number_gt 11923
_reflns_number_total 16813
_reflns_threshold_expression >2sigma(I)
_cod_data_source_file b916168f.txt
_cod_data_source_block 1
_cod_depositor_comments
;
The following automatic conversions were performed:

'_exptl_crystal_density_meas' value 'none' was changed to '?' - the
value is perceived as not measured.

Automatic conversion script
Id: cif_fix_values 3008 2015-01-20 13:52:24Z robertas 
;
_cod_original_cell_volume 4959.8(17)
_cod_original_sg_symbol_H-M P-1
_cod_database_code 7211885

loop_
_symmetry_equiv_pos_as_xyz
'x, y, z'
'-x, -y, -z'

loop_
_atom_site_label
_atom_site_type_symbol
_atom_site_fract_x
_atom_site_fract_y
_atom_site_fract_z
_atom_site_U_iso_or_equiv
_atom_site_adp_type
_atom_site_occupancy
_atom_site_symmetry_multiplicity
_atom_site_calc_flag
_atom_site_refinement_flags
C70 C 0.2156(15) 0.2739(19) 0.9703(7) 0.290 Uiso 1 1 d D
Mn1 Mn 0.82539(5) 0.35644(4) 0.67661(3) 0.0394(2) Uani 1 1 d .
Mn2 Mn 0.63213(5) 0.44387(4) 0.72616(3) 0.0393(2) Uani 1 1 d .
Mn3 Mn 0.39124(5) 0.34591(4) 0.67524(3) 0.0369(2) Uani 1 1 d .
Mn4 Mn 0.18142(5) 0.30163(5) 0.73737(4) 0.0515(2) Uani 1 1 d .
C1 C 0.8504(4) 0.6332(3) 0.6769(2) 0.0564(13) Uani 1 1 d .
C2 C 0.7748(5) 0.6783(4) 0.6835(4) 0.092(2) Uani 1 1 d .
H2 H 0.7120 0.6470 0.6874 0.110 Uiso 1 1 calc R
C3 C 0.7912(5) 0.7709(5) 0.6846(4) 0.104(3) Uani 1 1 d .
H3 H 0.7388 0.8004 0.6894 0.124 Uiso 1 1 calc R
C4 C 0.8816(4) 0.8195(4) 0.6788(3) 0.0659(16) Uani 1 1 d .
C5 C 0.9574(5) 0.7735(4) 0.6706(4) 0.091(3) Uani 1 1 d .
H5 H 1.0194 0.8040 0.6649 0.110 Uiso 1 1 calc R
C6 C 0.9410(5) 0.6816(4) 0.6710(4) 0.091(3) Uani 1 1 d .
H6 H 0.9936 0.6522 0.6670 0.109 Uiso 1 1 calc R
C7 C 0.8986(4) 0.9186(4) 0.6799(3) 0.0648(15) Uani 1 1 d .
C8 C 0.8241(5) 0.9584(4) 0.6631(4) 0.101(3) Uani 1 1 d .
H8 H 0.7609 0.9229 0.6500 0.121 Uiso 1 1 calc R
C9 C 0.8408(5) 1.0504(4) 0.6652(4) 0.091(2) Uani 1 1 d .
H9 H 0.7885 1.0750 0.6527 0.110 Uiso 1 1 calc R
C10 C 0.9314(4) 1.1066(3) 0.6850(2) 0.0541(12) Uani 1 1 d .
C11 C 1.0044(5) 1.0674(5) 0.7018(5) 0.130(4) Uani 1 1 d .
H11 H 1.0672 1.1031 0.7156 0.155 Uiso 1 1 calc R
C12 C 0.9885(5) 0.9748(4) 0.6992(5) 0.134(4) Uani 1 1 d .
H12 H 1.0413 0.9503 0.7111 0.161 Uiso 1 1 calc R
C13 C 0.8332(4) 0.5338(3) 0.6771(2) 0.0513(12) Uani 1 1 d .
C14 C 0.9470(4) 1.2073(3) 0.6875(2) 0.0501(12) Uani 1 1 d .
C15 C 0.8694(4) 0.4515(5) 0.8616(2) 0.0661(15) Uani 1 1 d .
C16 C 0.8364(6) 0.5027(7) 0.9056(3) 0.110(3) Uani 1 1 d .
H16 H 0.7793 0.5249 0.8991 0.132 Uiso 1 1 calc R
C17 C 0.8877(6) 0.5215(8) 0.9594(3) 0.120(4) Uani 1 1 d .
H17 H 0.8642 0.5560 0.9886 0.144 Uiso 1 1 calc R
C18 C 0.9728(5) 0.4900(6) 0.9705(2) 0.088(2) Uani 1 1 d .
C19 C 1.0063(7) 0.4427(7) 0.9252(3) 0.123(4) Uani 1 1 d .
H19 H 1.0659 0.4240 0.9307 0.148 Uiso 1 1 calc R
C20 C 0.9552(6) 0.4226(7) 0.8729(3) 0.107(3) Uani 1 1 d .
H20 H 0.9791 0.3883 0.8438 0.128 Uiso 1 1 calc R
C21 C 0.8137(4) 0.4312(4) 0.8033(2) 0.0544(12) Uani 1 1 d .
C22 C 0.5653(3) 0.2070(3) 0.60086(19) 0.0429(10) Uani 1 1 d .
C23 C 0.4866(4) 0.1921(3) 0.5592(2) 0.0584(14) Uani 1 1 d .
H23 H 0.4495 0.2362 0.5574 0.070 Uiso 1 1 calc R
C24 C 0.4624(4) 0.1118(4) 0.5199(2) 0.0628(15) Uani 1 1 d .
H24 H 0.4097 0.1034 0.4915 0.075 Uiso 1 1 calc R
C25 C 0.5137(3) 0.0438(3) 0.5215(2) 0.0495(12) Uani 1 1 d .
C26 C 0.5930(5) 0.0597(4) 0.5635(3) 0.083(2) Uani 1 1 d .
H26 H 0.6297 0.0154 0.5655 0.100 Uiso 1 1 calc R
C27 C 0.6187(4) 0.1401(4) 0.6024(3) 0.0732(19) Uani 1 1 d .
H27 H 0.6728 0.1494 0.6301 0.088 Uiso 1 1 calc R
C28 C 0.5917(3) 0.2914(3) 0.64472(18) 0.0385(9) Uani 1 1 d .
C29 C 0.4549(4) 0.4154(4) 0.8523(2) 0.0568(13) Uani 1 1 d .
C30 C 0.3789(5) 0.4265(6) 0.8826(2) 0.094(3) Uani 1 1 d .
H30 H 0.3139 0.4117 0.8646 0.113 Uiso 1 1 calc R
C31 C 0.3970(5) 0.4597(7) 0.9404(3) 0.101(3) Uani 1 1 d .
H31 H 0.3437 0.4674 0.9601 0.121 Uiso 1 1 calc R
C32 C 0.4904(4) 0.4813(6) 0.9689(2) 0.079(2) Uani 1 1 d .
C33 C 0.5651(5) 0.4677(9) 0.9374(3) 0.145(5) Uani 1 1 d .
H33 H 0.6297 0.4789 0.9556 0.174 Uiso 1 1 calc R
C34 C 0.5492(5) 0.4389(8) 0.8810(3) 0.128(4) Uani 1 1 d .
H34 H 0.6032 0.4348 0.8613 0.153 Uiso 1 1 calc R
C35 C 0.4363(3) 0.3813(3) 0.78992(19) 0.0452(11) Uani 1 1 d .
C36 C 0.4515(4) 0.6458(4) 0.7112(3) 0.0689(17) Uani 1 1 d .
C37 C 0.3540(4) 0.6466(4) 0.6952(3) 0.0777(19) Uani 1 1 d .
H37 H 0.3065 0.5927 0.6865 0.093 Uiso 1 1 calc R
C38 C 0.3261(5) 0.7276(4) 0.6919(3) 0.083(2) Uani 1 1 d .
H38 H 0.2598 0.7274 0.6808 0.100 Uiso 1 1 calc R
C39 C 0.3949(5) 0.8085(4) 0.7048(4) 0.085(2) Uani 1 1 d .
C40 C 0.4936(5) 0.8071(5) 0.7255(5) 0.120(4) Uani 1 1 d .
H40 H 0.5402 0.8613 0.7374 0.144 Uiso 1 1 calc R
C41 C 0.5211(5) 0.7275(4) 0.7282(5) 0.110(3) Uani 1 1 d .
H41 H 0.5865 0.7275 0.7413 0.132 Uiso 1 1 calc R
C42 C 0.3667(5) 0.8960(4) 0.6996(4) 0.081(2) Uani 1 1 d .
C43 C 0.2868(5) 0.9225(4) 0.7225(4) 0.089(2) Uani 1 1 d .
H43 H 0.2464 0.8834 0.7400 0.107 Uiso 1 1 calc R
C44 C 0.2654(5) 1.0058(4) 0.7200(4) 0.086(2) Uani 1 1 d .
H44 H 0.2122 1.0228 0.7367 0.104 Uiso 1 1 calc R
C45 C 0.3229(4) 1.0640(4) 0.6927(3) 0.0631(15) Uani 1 1 d .
C46 C 0.4016(5) 1.0368(4) 0.6697(4) 0.087(2) Uani 1 1 d .
H46 H 0.4406 1.0746 0.6507 0.104 Uiso 1 1 calc R
C47 C 0.4243(6) 0.9554(5) 0.6740(4) 0.096(3) Uani 1 1 d .
H47 H 0.4800 0.9401 0.6593 0.115 Uiso 1 1 calc R
C48 C 0.4827(4) 0.5562(4) 0.7107(3) 0.0611(14) Uani 1 1 d .
C49 C 0.3055(4) 1.1572(3) 0.6914(2) 0.0569(13) Uani 1 1 d .
C50 C 0.1611(4) 0.4029(5) 0.5804(2) 0.0651(16) Uani 1 1 d .
C51 C 0.1788(8) 0.4162(11) 0.5290(4) 0.181(7) Uani 1 1 d .
H51 H 0.2331 0.3982 0.5141 0.217 Uiso 1 1 calc R
C52 C 0.1176(9) 0.4567(11) 0.4973(4) 0.194(8) Uani 1 1 d .
H52 H 0.1343 0.4691 0.4630 0.233 Uiso 1 1 calc R
C53 C 0.0330(4) 0.4781(6) 0.5165(3) 0.077(2) Uani 1 1 d .
C54 C 0.0162(5) 0.4630(6) 0.5680(3) 0.097(3) Uani 1 1 d .
H54 H -0.0398 0.4779 0.5824 0.116 Uiso 1 1 calc R
C55 C 0.0789(5) 0.4263(6) 0.6000(3) 0.091(3) Uani 1 1 d .
H55 H 0.0647 0.4175 0.6354 0.109 Uiso 1 1 calc R
C56 C 0.2310(4) 0.3642(4) 0.6153(2) 0.0614(14) Uani 1 1 d .
C57 C 0.8058(9) 0.2744(8) 0.5493(3) 0.137(4) Uani 1 1 d .
H57 H 0.8446 0.2346 0.5584 0.165 Uiso 1 1 calc R
C58 C 0.6924(15) 0.3039(17) 0.4788(6) 0.260(12) Uani 1 1 d .
H58A H 0.6575 0.3191 0.5103 0.390 Uiso 1 1 calc R
H58B H 0.6475 0.2619 0.4491 0.390 Uiso 1 1 calc R
H58C H 0.7186 0.3578 0.4657 0.390 Uiso 1 1 calc R
C59 C 0.779(3) 0.203(3) 0.4526(7) 0.60(4) Uani 1 1 d .
H59A H 0.7489 0.2133 0.4181 0.895 Uiso 1 1 calc R
H59B H 0.7482 0.1440 0.4581 0.895 Uiso 1 1 calc R
H59C H 0.8490 0.2050 0.4506 0.895 Uiso 1 1 calc R
C60 C 0.1169(7) 0.4821(7) 0.7767(5) 0.129(4) Uani 1 1 d .
H60 H 0.0576 0.4597 0.7526 0.155 Uiso 1 1 calc R
C61 C 0.2141(18) 0.5977(15) 0.8421(13) 0.41(2) Uani 1 1 d .
H61A H 0.1916 0.6006 0.8783 0.618 Uiso 1 1 calc R
H61B H 0.2483 0.6568 0.8390 0.618 Uiso 1 1 calc R
H61C H 0.2586 0.5568 0.8377 0.618 Uiso 1 1 calc R
C62 C 0.0665(15) 0.6192(11) 0.7871(11) 0.328(16) Uani 1 1 d .
H62A H 0.0179 0.5845 0.7564 0.492 Uiso 1 1 calc R
H62B H 0.1013 0.6726 0.7764 0.492 Uiso 1 1 calc R
H62C H 0.0337 0.6364 0.8192 0.492 Uiso 1 1 calc R
N1 N 0.7689(10) 0.2653(8) 0.4951(3) 0.170(5) Uani 1 1 d .
N2 N 0.1337(9) 0.5675(6) 0.8007(5) 0.193(6) Uani 1 1 d .
O1 O 0.7456(3) 0.4911(2) 0.67715(17) 0.0618(9) Uani 1 1 d .
O2 O 0.9043(3) 0.4949(2) 0.67618(18) 0.0659(10) Uani 1 1 d .
O3 O 0.8727(3) 1.2359(2) 0.67051(16) 0.0587(9) Uani 1 1 d .
O4 O 1.0290(3) 1.2572(3) 0.7053(2) 0.0894(16) Uani 1 1 d .
O5 O 0.7363(3) 0.4615(3) 0.79668(15) 0.0678(11) Uani 1 1 d .
O6 O 0.8507(3) 0.3875(3) 0.76512(14) 0.0603(10) Uani 1 1 d .
O7 O 0.6664(2) 0.3052(2) 0.68164(13) 0.0431(7) Uani 1 1 d .
O8 O 0.5372(2) 0.3501(2) 0.64568(13) 0.0410(7) Uani 1 1 d .
O9 O 0.5090(3) 0.3743(2) 0.76341(13) 0.0531(8) Uani 1 1 d .
O10 O 0.3491(3) 0.3613(3) 0.76556(13) 0.0553(9) Uani 1 1 d .
O11 O 0.4190(3) 0.4875(2) 0.68906(19) 0.0685(11) Uani 1 1 d .
O12 O 0.5704(3) 0.5584(2) 0.7312(2) 0.0758(12) Uani 1 1 d .
O13 O 0.3681(3) 1.2083(2) 0.67134(16) 0.0584(9) Uani 1 1 d .
O14 O 0.2299(3) 1.1783(2) 0.71227(19) 0.0662(11) Uani 1 1 d .
O15 O 0.3077(3) 0.3458(4) 0.59540(18) 0.0814(13) Uani 1 1 d .
O16 O 0.2147(3) 0.3563(3) 0.66429(16) 0.0653(10) Uani 1 1 d .
O17 O 0.7912(3) 0.3318(3) 0.58696(16) 0.0717(11) Uani 1 1 d .
O18 O 0.1667(4) 0.4307(4) 0.7816(3) 0.1019(17) Uani 1 1 d .
O21 O 0.1597(6) 0.2575(5) 0.8169(3) 0.125(2) Uani 1 1 d D
C63 C 0.5413(13) 0.7473(10) 0.6003(8) 0.117(6) Uiso 0.50 1 d PD
C64 C 0.671(2) 0.705(2) 0.5486(15) 0.219(14) Uiso 0.50 1 d PD
C65 C 0.546(2) 0.5864(12) 0.5727(14) 0.210(13) Uiso 0.50 1 d PD
C66 C 0.956(2) 0.851(3) 0.4408(13) 0.230(16) Uiso 0.50 1 d PD
C67 C 0.811(2) 0.915(3) 0.4479(14) 0.28(2) Uiso 0.50 1 d PD
C68 C 0.904(7) 0.897(9) 0.5331(9) 0.69(8) Uiso 0.50 1 d PD
N3 N 0.5843(14) 0.6779(12) 0.5731(9) 0.159(7) Uiso 0.50 1 d PD
N4 N 0.8886(13) 0.8846(12) 0.4741(7) 0.125(5) Uiso 0.50 1 d PD
O19 O 0.5885(10) 0.8259(9) 0.6038(6) 0.123(4) Uiso 0.50 1 d PD
O20 O 1.043(3) 0.871(3) 0.4671(16) 0.337(17) Uiso 0.50 1 d PD
C69 C 0.2054(14) 0.2541(17) 0.8633(6) 0.283 Uiso 1 1 d D
H69 H 0.2730 0.2543 0.8654 0.340 Uiso 1 1 calc R
C71 C 0.0481(13) 0.2305(17) 0.9139(9) 0.308 Uiso 1 1 d D
H71A H 0.0290 0.1854 0.9358 0.462 Uiso 1 1 calc R
H71B H 0.0169 0.2085 0.8758 0.462 Uiso 1 1 calc R
H71C H 0.0275 0.2848 0.9295 0.462 Uiso 1 1 calc R
H70A H 0.2078 0.3581 0.9836 0.462 Uiso 1 1 d R
H70B H 0.2795 0.2979 0.9764 0.462 Uiso 1 1 d R
H70C H 0.1824 0.2656 1.0043 0.462 Uiso 1 1 d R
N5 N 0.1562(14) 0.2497(17) 0.9150(7) 0.349 Uiso 1 1 d D

loop_
_atom_site_aniso_label
_atom_site_aniso_U_11
_atom_site_aniso_U_22
_atom_site_aniso_U_33
_atom_site_aniso_U_23
_atom_site_aniso_U_13
_atom_site_aniso_U_12
Mn1 0.0386(4) 0.0321(4) 0.0453(4) 0.0037(3) -0.0030(3) 0.0100(3)
Mn2 0.0333(4) 0.0340(4) 0.0448(4) -0.0031(3) -0.0084(3) 0.0098(3)
Mn3 0.0348(4) 0.0333(4) 0.0407(4) 0.0043(3) -0.0070(3) 0.0111(3)
Mn4 0.0405(4) 0.0458(4) 0.0689(5) 0.0108(4) 0.0045(4) 0.0127(3)
C1 0.054(3) 0.038(3) 0.081(4) 0.018(3) 0.015(3) 0.009(2)
C2 0.053(3) 0.046(3) 0.180(8) 0.035(4) 0.019(4) 0.004(3)
C3 0.057(4) 0.052(4) 0.213(10) 0.046(5) 0.024(5) 0.021(3)
C4 0.051(3) 0.039(3) 0.110(5) 0.024(3) 0.008(3) 0.007(2)
C5 0.057(4) 0.049(3) 0.183(8) 0.047(4) 0.041(4) 0.016(3)
C6 0.071(4) 0.043(3) 0.178(8) 0.046(4) 0.050(5) 0.021(3)
C7 0.052(3) 0.044(3) 0.099(4) 0.017(3) 0.004(3) 0.013(3)
C8 0.058(4) 0.039(3) 0.197(9) 0.021(4) -0.018(5) 0.008(3)
C9 0.057(4) 0.041(3) 0.168(8) 0.018(4) -0.026(4) 0.011(3)
C10 0.040(3) 0.042(3) 0.082(4) 0.015(3) 0.003(2) 0.011(2)
C11 0.047(4) 0.049(4) 0.289(13) 0.062(6) -0.030(5) 0.000(3)
C12 0.047(4) 0.041(3) 0.308(14) 0.056(6) -0.027(6) -0.002(3)
C13 0.059(3) 0.039(3) 0.055(3) 0.010(2) 0.010(2) 0.006(2)
C14 0.043(3) 0.039(3) 0.074(3) 0.016(2) 0.009(2) 0.016(2)
C15 0.058(3) 0.092(4) 0.041(3) 0.000(3) -0.011(2) 0.020(3)
C16 0.075(5) 0.200(10) 0.052(4) -0.019(5) -0.021(3) 0.075(6)
C17 0.082(5) 0.217(10) 0.047(3) -0.036(5) -0.024(3) 0.071(6)
C18 0.071(4) 0.142(7) 0.046(3) -0.006(4) -0.026(3) 0.044(4)
C19 0.118(7) 0.199(10) 0.055(4) -0.020(5) -0.031(4) 0.101(7)
C20 0.104(6) 0.169(8) 0.048(3) -0.018(4) -0.023(3) 0.085(6)
C21 0.046(3) 0.062(3) 0.046(3) 0.003(2) -0.009(2) 0.006(2)
C22 0.036(2) 0.040(2) 0.044(2) -0.007(2) -0.0081(19) 0.0073(19)
C23 0.067(3) 0.047(3) 0.055(3) -0.013(2) -0.016(3) 0.030(3)
C24 0.068(3) 0.054(3) 0.056(3) -0.013(2) -0.026(3) 0.025(3)
C25 0.042(3) 0.041(3) 0.054(3) -0.011(2) -0.012(2) 0.009(2)
C26 0.068(4) 0.063(4) 0.096(5) -0.040(3) -0.040(3) 0.037(3)
C27 0.061(3) 0.061(3) 0.082(4) -0.024(3) -0.035(3) 0.034(3)
C28 0.034(2) 0.041(2) 0.036(2) 0.0024(19) -0.0021(18) 0.0059(19)
C29 0.044(3) 0.080(4) 0.041(3) 0.002(3) -0.003(2) 0.014(3)
C30 0.048(3) 0.174(8) 0.043(3) -0.018(4) -0.012(3) 0.029(4)
C31 0.052(4) 0.189(9) 0.043(3) -0.019(4) -0.003(3) 0.023(4)
C32 0.049(3) 0.136(6) 0.039(3) -0.004(3) -0.001(2) 0.015(4)
C33 0.044(4) 0.315(15) 0.045(3) -0.030(6) -0.010(3) 0.031(6)
C34 0.051(4) 0.272(13) 0.041(3) -0.006(5) 0.005(3) 0.025(6)
C35 0.040(3) 0.054(3) 0.041(2) 0.011(2) 0.000(2) 0.010(2)
C36 0.053(3) 0.036(3) 0.117(5) 0.012(3) 0.006(3) 0.014(2)
C37 0.052(3) 0.044(3) 0.138(6) 0.025(3) 0.002(4) 0.014(3)
C38 0.059(4) 0.051(3) 0.143(6) 0.022(4) -0.001(4) 0.023(3)
C39 0.065(4) 0.040(3) 0.156(7) 0.023(4) 0.014(4) 0.023(3)
C40 0.062(4) 0.043(3) 0.254(12) 0.035(5) -0.002(6) 0.014(3)
C41 0.055(4) 0.043(3) 0.230(10) 0.024(5) -0.003(5) 0.022(3)
C42 0.067(4) 0.040(3) 0.145(6) 0.022(4) 0.013(4) 0.025(3)
C43 0.068(4) 0.051(3) 0.161(7) 0.040(4) 0.022(4) 0.025(3)
C44 0.062(4) 0.052(3) 0.162(7) 0.040(4) 0.028(4) 0.030(3)
C45 0.052(3) 0.038(3) 0.103(4) 0.018(3) 0.007(3) 0.015(2)
C46 0.090(5) 0.051(3) 0.136(6) 0.029(4) 0.042(5) 0.031(3)
C47 0.088(5) 0.054(4) 0.166(8) 0.033(4) 0.046(5) 0.040(4)
C48 0.050(3) 0.038(3) 0.098(4) 0.014(3) 0.009(3) 0.017(3)
C49 0.051(3) 0.037(3) 0.078(4) 0.006(3) -0.007(3) 0.013(2)
C50 0.059(3) 0.094(4) 0.053(3) 0.026(3) -0.005(3) 0.037(3)
C51 0.151(9) 0.38(2) 0.106(7) 0.133(10) 0.053(6) 0.203(12)
C52 0.174(10) 0.42(2) 0.099(6) 0.145(10) 0.065(7) 0.230(14)
C53 0.056(3) 0.134(6) 0.060(3) 0.039(4) 0.003(3) 0.052(4)
C54 0.066(4) 0.180(8) 0.090(5) 0.088(6) 0.029(4) 0.071(5)
C55 0.067(4) 0.157(7) 0.082(4) 0.070(5) 0.015(3) 0.055(5)
C56 0.056(3) 0.057(3) 0.063(4) 0.013(3) -0.030(3) 0.010(3)
C57 0.200(11) 0.158(9) 0.056(4) -0.022(5) -0.024(5) 0.103(9)
C58 0.30(2) 0.46(3) 0.104(9) 0.107(15) 0.023(11) 0.23(2)
C59 0.91(8) 0.82(8) 0.086(11) -0.15(2) -0.05(2) 0.55(7)
C60 0.084(6) 0.110(7) 0.168(10) -0.016(7) -0.021(6) 0.021(6)
C61 0.31(3) 0.26(2) 0.52(4) -0.24(3) -0.27(3) 0.14(2)
C62 0.27(2) 0.123(12) 0.53(4) -0.013(17) -0.19(2) 0.081(14)
N1 0.268(13) 0.181(10) 0.061(4) -0.013(5) -0.009(6) 0.098(9)
N2 0.212(11) 0.088(6) 0.234(11) -0.057(6) -0.105(9) 0.072(7)
O1 0.061(2) 0.0433(19) 0.077(3) 0.0149(18) 0.0074(19) 0.0010(17)
O2 0.067(2) 0.0416(19) 0.095(3) 0.016(2) 0.024(2) 0.0161(18)
O3 0.057(2) 0.0421(18) 0.076(2) 0.0058(17) -0.0076(18) 0.0217(17)
O4 0.039(2) 0.044(2) 0.180(5) 0.027(3) -0.014(3) 0.0043(18)
O5 0.051(2) 0.095(3) 0.049(2) -0.007(2) -0.0164(17) 0.027(2)
O6 0.059(2) 0.070(2) 0.0444(19) -0.0055(17) -0.0131(17) 0.0208(19)
O7 0.0365(16) 0.0386(16) 0.0470(17) -0.0008(14) -0.0094(14) 0.0066(13)
O8 0.0395(16) 0.0351(16) 0.0454(17) 0.0012(13) -0.0018(13) 0.0105(13)
O9 0.048(2) 0.064(2) 0.0435(18) 0.0053(16) 0.0005(15) 0.0111(17)
O10 0.0443(19) 0.073(2) 0.0394(17) 0.0012(16) -0.0104(15) 0.0066(17)
O11 0.064(2) 0.0357(19) 0.104(3) 0.012(2) -0.003(2) 0.0152(19)
O12 0.052(2) 0.040(2) 0.131(4) 0.005(2) -0.001(2) 0.0190(18)
O13 0.065(2) 0.0349(18) 0.077(2) 0.0095(17) 0.012(2) 0.0154(17)
O14 0.044(2) 0.044(2) 0.115(3) 0.019(2) 0.008(2) 0.0170(16)
O15 0.069(3) 0.115(4) 0.068(3) 0.015(2) -0.016(2) 0.051(3)
O16 0.064(2) 0.070(3) 0.062(2) 0.031(2) -0.0183(18) 0.009(2)
O17 0.087(3) 0.079(3) 0.049(2) 0.009(2) 0.002(2) 0.024(2)
O18 0.069(3) 0.084(3) 0.141(5) -0.020(3) 0.013(3) 0.029(3)
O21 0.160(6) 0.130(5) 0.090(4) 0.044(4) 0.035(4) 0.012(4)

loop_
_atom_type_symbol
_atom_type_description
_atom_type_scat_dispersion_real
_atom_type_scat_dispersion_imag
_atom_type_scat_source
C C 0.0033 0.0016 'International Tables Vol C Tables 4.2.6.8 and 6.1.1.4'
H H 0.0000 0.0000 'International Tables Vol C Tables 4.2.6.8 and 6.1.1.4'
N N 0.0061 0.0033 'International Tables Vol C Tables 4.2.6.8 and 6.1.1.4'
O O 0.0106 0.0060 'International Tables Vol C Tables 4.2.6.8 and 6.1.1.4'
Mn Mn 0.3368 0.7283 'International Tables Vol C Tables 4.2.6.8 and 6.1.1.4'

loop_
_geom_angle_atom_site_label_1
_geom_angle_atom_site_label_2
_geom_angle_atom_site_label_3
_geom_angle
_geom_angle_site_symmetry_1
_geom_angle_site_symmetry_3
N5 C70 H70A 98.6 . .
N5 C70 H70B 124.3 . .
H70A C70 H70B 83.1 . .
N5 C70 H70C 119.3 . .
H70A C70 H70C 85.6 . .
H70B C70 H70C 116.3 . .
O3 Mn1 O6 94.01(15) 1_545 .
O3 Mn1 O17 90.27(16) 1_545 .
O6 Mn1 O17 175.35(15) . .
O3 Mn1 O2 132.04(15) 1_545 .
O6 Mn1 O2 88.90(17) . .
O17 Mn1 O2 89.60(18) . .
O3 Mn1 O7 98.74(14) 1_545 .
O6 Mn1 O7 88.75(14) . .
O17 Mn1 O7 88.79(15) . .
O2 Mn1 O7 129.20(13) . .
O3 Mn1 O1 172.30(14) 1_545 .
O6 Mn1 O1 89.95(14) . .
O17 Mn1 O1 85.60(15) . .
O2 Mn1 O1 54.55(13) . .
O7 Mn1 O1 74.71(12) . .
O5 Mn2 O12 109.04(18) . .
O5 Mn2 O1 91.79(17) . .
O12 Mn2 O1 94.64(16) . .
O5 Mn2 O9 94.49(16) . .
O12 Mn2 O9 91.19(16) . .
O1 Mn2 O9 169.55(14) . .
O5 Mn2 O8 149.45(14) . .
O12 Mn2 O8 101.10(15) . .
O1 Mn2 O8 90.65(14) . .
O9 Mn2 O8 79.72(12) . .
O5 Mn2 O7 94.80(13) . .
O12 Mn2 O7 155.62(16) . .
O1 Mn2 O7 79.18(13) . .
O9 Mn2 O7 91.97(12) . .
O8 Mn2 O7 55.86(10) . .
O13 Mn3 O11 173.50(17) 1_545 .
O13 Mn3 O15 99.33(18) 1_545 .
O11 Mn3 O15 86.82(19) . .
O13 Mn3 O8 92.09(13) 1_545 .
O11 Mn3 O8 89.19(14) . .
O15 Mn3 O8 97.29(15) . .
O13 Mn3 O10 88.10(15) 1_545 .
O11 Mn3 O10 86.20(16) . .
O15 Mn3 O10 131.90(14) . .
O8 Mn3 O10 130.10(12) . .
O13 Mn3 O16 97.28(15) 1_545 .
O11 Mn3 O16 84.34(15) . .
O15 Mn3 O16 56.41(15) . .
O8 Mn3 O16 153.13(12) . .
O10 Mn3 O16 75.55(13) . .
O13 Mn3 O9 90.59(15) 1_545 .
O11 Mn3 O9 83.53(15) . .
O15 Mn3 O9 168.34(17) . .
O8 Mn3 O9 76.10(11) . .
O10 Mn3 O9 54.00(11) . .
O16 Mn3 O9 128.65(12) . .
O13 Mn3 C56 103.31(17) 1_545 .
O11 Mn3 C56 81.10(17) . .
O15 Mn3 C56 28.55(17) . .
O8 Mn3 C56 124.84(17) . .
O10 Mn3 C56 103.43(17) . .
O16 Mn3 C56 28.35(16) . .
O9 Mn3 C56 153.55(16) . .
O4 Mn4 O14 99.31(16) 1_445 1_545
O4 Mn4 O18 94.91(19) 1_445 .
O14 Mn4 O18 163.6(2) 1_545 .
O4 Mn4 O16 92.02(19) 1_445 .
O14 Mn4 O16 96.47(16) 1_545 .
O18 Mn4 O16 91.2(2) . .
O4 Mn4 O21 93.0(3) 1_445 .
O14 Mn4 O21 86.0(2) 1_545 .
O18 Mn4 O21 85.1(3) . .
O16 Mn4 O21 174.0(2) . .
O4 Mn4 O10 173.54(17) 1_445 .
O14 Mn4 O10 83.71(14) 1_545 .
O18 Mn4 O10 83.01(17) . .
O16 Mn4 O10 81.94(14) . .
O21 Mn4 O10 93.0(2) . .
C6 C1 C2 117.8(5) . .
C6 C1 C13 121.8(5) . .
C2 C1 C13 120.4(5) . .
C1 C2 C3 120.5(6) . .
C1 C2 H2 119.7 . .
C3 C2 H2 119.7 . .
C4 C3 C2 121.9(6) . .
C4 C3 H3 119.1 . .
C2 C3 H3 119.1 . .
C3 C4 C5 117.6(5) . .
C3 C4 C7 121.6(5) . .
C5 C4 C7 120.8(5) . .
C4 C5 C6 120.1(6) . .
C4 C5 H5 120.0 . .
C6 C5 H5 120.0 . .
C1 C6 C5 122.1(5) . .
C1 C6 H6 119.0 . .
C5 C6 H6 119.0 . .
C12 C7 C8 116.2(6) . .
C12 C7 C4 121.8(5) . .
C8 C7 C4 121.9(6) . .
C7 C8 C9 121.2(6) . .
C7 C8 H8 119.4 . .
C9 C8 H8 119.4 . .
C10 C9 C8 122.4(5) . .
C10 C9 H9 118.8 . .
C8 C9 H9 118.8 . .
C11 C10 C9 116.3(5) . .
C11 C10 C14 122.5(5) . .
C9 C10 C14 121.2(4) . .
C10 C11 C12 121.7(6) . .
C10 C11 H11 119.2 . .
C12 C11 H11 119.2 . .
C7 C12 C11 122.3(6) . .
C7 C12 H12 118.8 . .
C11 C12 H12 118.8 . .
O2 C13 O1 121.4(5) . .
O2 C13 C1 120.0(5) . .
O1 C13 C1 118.6(5) . .
O4 C14 O3 123.0(4) . .
O4 C14 C10 120.6(4) . .
O3 C14 C10 116.4(5) . .
C20 C15 C16 117.6(5) . .
C20 C15 C21 121.9(5) . .
C16 C15 C21 120.5(5) . .
C15 C16 C17 120.6(6) . .
C15 C16 H16 119.7 . .
C17 C16 H16 119.7 . .
C18 C17 C16 121.2(6) . .
C18 C17 H17 119.4 . .
C16 C17 H17 119.4 . .
C19 C18 C17 116.7(6) . .
C19 C18 C18 122.6(7) . 2_767
C17 C18 C18 120.7(7) . 2_767
C20 C19 C18 122.0(6) . .
C20 C19 H19 119.0 . .
C18 C19 H19 119.0 . .
C19 C20 C15 121.7(6) . .
C19 C20 H20 119.1 . .
C15 C20 H20 119.1 . .
O6 C21 O5 125.7(5) . .
O6 C21 C15 116.7(5) . .
O5 C21 C15 117.5(5) . .
C23 C22 C27 118.5(4) . .
C23 C22 C28 121.6(4) . .
C27 C22 C28 119.9(4) . .
C22 C23 C24 120.1(4) . .
C22 C23 H23 119.9 . .
C24 C23 H23 119.9 . .
C25 C24 C23 122.1(5) . .
C25 C24 H24 119.0 . .
C23 C24 H24 119.0 . .
C24 C25 C26 117.3(4) . .
C24 C25 C25 121.6(5) . 2_656
C26 C25 C25 121.1(5) . 2_656
C27 C26 C25 121.2(5) . .
C27 C26 H26 119.4 . .
C25 C26 H26 119.4 . .
C26 C27 C22 120.9(5) . .
C26 C27 H27 119.6 . .
C22 C27 H27 119.6 . .
O7 C28 O8 119.7(4) . .
O7 C28 C22 120.7(4) . .
O8 C28 C22 119.6(4) . .
C30 C29 C34 117.1(5) . .
C30 C29 C35 121.2(5) . .
C34 C29 C35 121.6(5) . .
C29 C30 C31 120.8(6) . .
C29 C30 H30 119.6 . .
C31 C30 H30 119.6 . .
C32 C31 C30 121.8(6) . .
C32 C31 H31 119.1 . .
C30 C31 H31 119.1 . .
C31 C32 C33 116.0(6) . .
C31 C32 C32 121.5(6) . 2_667
C33 C32 C32 122.5(7) . 2_667
C34 C33 C32 122.8(6) . .
C34 C33 H33 118.6 . .
C32 C33 H33 118.6 . .
C33 C34 C29 121.2(6) . .
C33 C34 H34 119.4 . .
C29 C34 H34 119.4 . .
O10 C35 O9 121.7(4) . .
O10 C35 C29 119.3(4) . .
O9 C35 C29 119.0(4) . .
C37 C36 C41 119.6(5) . .
C37 C36 C48 119.9(5) . .
C41 C36 C48 120.6(5) . .
C36 C37 C38 120.2(6) . .
C36 C37 H37 119.9 . .
C38 C37 H37 119.9 . .
C39 C38 C37 121.0(6) . .
C39 C38 H38 119.5 . .
C37 C38 H38 119.5 . .
C38 C39 C40 117.9(5) . .
C38 C39 C42 121.7(6) . .
C40 C39 C42 120.3(6) . .
C41 C40 C39 120.8(7) . .
C41 C40 H40 119.6 . .
C39 C40 H40 119.6 . .
C40 C41 C36 120.1(6) . .
C40 C41 H41 119.9 . .
C36 C41 H41 119.9 . .
C47 C42 C43 117.5(5) . .
C47 C42 C39 119.9(6) . .
C43 C42 C39 122.5(6) . .
C42 C43 C44 121.6(6) . .
C42 C43 H43 119.2 . .
C44 C43 H43 119.2 . .
C43 C44 C45 120.1(6) . .
C43 C44 H44 120.0 . .
C45 C44 H44 120.0 . .
C46 C45 C44 117.9(5) . .
C46 C45 C49 120.0(5) . .
C44 C45 C49 121.9(5) . .
C47 C46 C45 121.6(6) . .
C47 C46 H46 119.2 . .
C45 C46 H46 119.2 . .
C46 C47 C42 121.2(6) . .
C46 C47 H47 119.4 . .
C42 C47 H47 119.4 . .
O11 C48 O12 126.1(5) . .
O11 C48 C36 116.0(5) . .
O12 C48 C36 117.9(5) . .
O13 C49 O14 125.5(4) . .
O13 C49 C45 117.1(5) . .
O14 C49 C45 117.4(5) . .
C51 C50 C55 117.9(5) . .
C51 C50 C56 120.8(5) . .
C55 C50 C56 121.2(5) . .
C50 C51 C52 121.5(7) . .
C50 C51 H51 119.2 . .
C52 C51 H51 119.2 . .
C53 C52 C51 120.4(7) . .
C53 C52 H52 119.8 . .
C51 C52 H52 119.8 . .
C54 C53 C52 116.8(5) . .
C54 C53 C53 121.9(6) . 2_566
C52 C53 C53 121.2(7) . 2_566
C53 C54 C55 122.6(6) . .
C53 C54 H54 118.7 . .
C55 C54 H54 118.7 . .
C50 C55 C54 120.7(6) . .
C50 C55 H55 119.6 . .
C54 C55 H55 119.6 . .
O16 C56 O15 122.1(5) . .
O16 C56 C50 119.3(5) . .
O15 C56 C50 118.4(5) . .
O16 C56 Mn3 68.7(3) . .
O15 C56 Mn3 55.1(3) . .
C50 C56 Mn3 161.6(4) . .
O17 C57 N1 123.5(9) . .
O17 C57 H57 118.2 . .
N1 C57 H57 118.2 . .
N1 C58 H58A 109.5 . .
N1 C58 H58B 109.5 . .
H58A C58 H58B 109.5 . .
N1 C58 H58C 109.5 . .
H58A C58 H58C 109.5 . .
H58B C58 H58C 109.5 . .
N1 C59 H59A 109.5 . .
N1 C59 H59B 109.5 . .
H59A C59 H59B 109.5 . .
N1 C59 H59C 109.5 . .
H59A C59 H59C 109.5 . .
H59B C59 H59C 109.5 . .
O18 C60 N2 128.1(10) . .
O18 C60 H60 116.0 . .
N2 C60 H60 116.0 . .
N2 C61 H61A 109.5 . .
N2 C61 H61B 109.5 . .
H61A C61 H61B 109.5 . .
N2 C61 H61C 109.5 . .
H61A C61 H61C 109.5 . .
H61B C61 H61C 109.5 . .
N2 C62 H62A 109.5 . .
N2 C62 H62B 109.5 . .
H62A C62 H62B 109.5 . .
N2 C62 H62C 109.5 . .
H62A C62 H62C 109.5 . .
H62B C62 H62C 109.5 . .
C59 N1 C57 126.3(16) . .
C59 N1 C58 108.7(16) . .
C57 N1 C58 122.7(10) . .
C60 N2 C61 116.0(11) . .
C60 N2 C62 119.3(12) . .
C61 N2 C62 124.4(12) . .
C13 O1 Mn2 147.3(4) . .
C13 O1 Mn1 84.2(3) . .
Mn2 O1 Mn1 94.08(13) . .
C13 O2 Mn1 99.9(3) . .
C14 O3 Mn1 139.0(4) . 1_565
C14 O4 Mn4 161.2(3) . 1_665
C21 O5 Mn2 131.0(3) . .
C21 O6 Mn1 135.5(3) . .
C28 O7 Mn1 129.8(3) . .
C28 O7 Mn2 91.6(2) . .
Mn1 O7 Mn2 97.17(12) . .
C28 O8 Mn3 128.6(3) . .
C28 O8 Mn2 92.8(3) . .
Mn3 O8 Mn2 97.15(11) . .
C35 O9 Mn2 146.9(3) . .
C35 O9 Mn3 87.4(3) . .
Mn2 O9 Mn3 92.76(12) . .
C35 O10 Mn3 96.0(3) . .
C35 O10 Mn4 165.4(3) . .
Mn3 O10 Mn4 94.78(12) . .
C48 O11 Mn3 142.5(4) . .
C48 O12 Mn2 123.5(4) . .
C49 O13 Mn3 130.5(3) . 1_565
C49 O14 Mn4 135.1(3) . 1_565
C56 O15 Mn3 96.3(3) . .
C56 O16 Mn4 163.3(4) . .
C56 O16 Mn3 83.0(3) . .
Mn4 O16 Mn3 94.61(13) . .
C57 O17 Mn1 132.9(5) . .
C60 O18 Mn4 137.6(7) . .
C69 O21 Mn4 142.6(11) . .
O19 C63 N3 115.9(15) . .
O20 C66 N4 112(3) . .
C65 N3 C64 121.0(13) . .
C65 N3 C63 122.0(13) . .
C64 N3 C63 117.0(13) . .
C67 N4 C66 118.2(14) . .
C67 N4 C68 119.8(15) . .
C66 N4 C68 121.6(15) . .
O21 C69 N5 123.0(15) . .
O21 C69 H69 118.5 . .
N5 C69 H69 118.5 . .
N5 C71 H71A 109.5 . .
N5 C71 H71B 109.5 . .
H71A C71 H71B 109.5 . .
N5 C71 H71C 109.5 . .
H71A C71 H71C 109.5 . .
H71B C71 H71C 109.5 . .
C70 N5 C71 116.7(12) . .
C70 N5 C69 120.2(12) . .
C71 N5 C69 122.8(13) . .

loop_
_geom_bond_atom_site_label_1
_geom_bond_atom_site_label_2
_geom_bond_distance
_geom_bond_site_symmetry_2
C70 N5 1.460(9) .
C70 H70A 1.3048 .
C70 H70B 0.8768 .
C70 H70C 0.9980 .
Mn1 O3 2.066(3) 1_545
Mn1 O6 2.105(3) .
Mn1 O17 2.142(4) .
Mn1 O2 2.201(4) .
Mn1 O7 2.209(3) .
Mn1 O1 2.526(4) .
Mn2 O5 2.081(4) .
Mn2 O12 2.089(3) .
Mn2 O1 2.152(4) .
Mn2 O9 2.190(4) .
Mn2 O8 2.330(3) .
Mn2 O7 2.366(3) .
Mn3 O13 2.062(3) 1_545
Mn3 O11 2.096(4) .
Mn3 O15 2.170(4) .
Mn3 O8 2.197(3) .
Mn3 O10 2.312(3) .
Mn3 O16 2.468(4) .
Mn3 O9 2.492(3) .
Mn3 C56 2.630(5) .
Mn4 O4 2.114(4) 1_445
Mn4 O14 2.137(3) 1_545
Mn4 O18 2.137(5) .
Mn4 O16 2.153(4) .
Mn4 O21 2.195(6) .
Mn4 O10 2.313(4) .
C1 C6 1.364(8) .
C1 C2 1.367(8) .
C1 C13 1.502(7) .
C2 C3 1.394(9) .
C2 H2 0.9300 .
C3 C4 1.362(9) .
C3 H3 0.9300 .
C4 C5 1.382(8) .
C4 C7 1.492(7) .
C5 C6 1.389(8) .
C5 H5 0.9300 .
C6 H6 0.9300 .
C7 C12 1.359(9) .
C7 C8 1.362(8) .
C8 C9 1.380(8) .
C8 H8 0.9300 .
C9 C10 1.368(8) .
C9 H9 0.9300 .
C10 C11 1.342(8) .
C10 C14 1.511(7) .
C11 C12 1.387(9) .
C11 H11 0.9300 .
C12 H12 0.9300 .
C13 O2 1.244(6) .
C13 O1 1.262(6) .
C14 O4 1.231(6) .
C14 O3 1.259(6) .
C15 C20 1.366(8) .
C15 C16 1.378(9) .
C15 C21 1.503(7) .
C16 C17 1.386(9) .
C16 H16 0.9300 .
C17 C18 1.378(9) .
C17 H17 0.9300 .
C18 C19 1.377(9) .
C18 C18 1.513(11) 2_767
C19 C20 1.352(9) .
C19 H19 0.9300 .
C20 H20 0.9300 .
C21 O6 1.253(6) .
C21 O5 1.255(6) .
C22 C23 1.374(7) .
C22 C27 1.380(7) .
C22 C28 1.486(6) .
C23 C24 1.383(7) .
C23 H23 0.9300 .
C24 C25 1.375(7) .
C24 H24 0.9300 .
C25 C26 1.382(7) .
C25 C25 1.511(9) 2_656
C26 C27 1.379(7) .
C26 H26 0.9300 .
C27 H27 0.9300 .
C28 O7 1.264(5) .
C28 O8 1.281(5) .
C29 C30 1.359(8) .
C29 C34 1.372(9) .
C29 C35 1.497(7) .
C30 C31 1.391(8) .
C30 H30 0.9300 .
C31 C32 1.359(9) .
C31 H31 0.9300 .
C32 C33 1.366(8) .
C32 C32 1.503(11) 2_667
C33 C34 1.350(9) .
C33 H33 0.9300 .
C34 H34 0.9300 .
C35 O10 1.248(6) .
C35 O9 1.255(5) .
C36 C37 1.371(8) .
C36 C41 1.397(9) .
C36 C48 1.519(6) .
C37 C38 1.387(8) .
C37 H37 0.9300 .
C38 C39 1.378(9) .
C38 H38 0.9300 .
C39 C40 1.415(10) .
C39 C42 1.495(7) .
C40 C41 1.361(8) .
C40 H40 0.9300 .
C41 H41 0.9300 .
C42 C47 1.370(10) .
C42 C43 1.378(9) .
C43 C44 1.379(8) .
C43 H43 0.9300 .
C44 C45 1.385(9) .
C44 H44 0.9300 .
C45 C46 1.368(8) .
C45 C49 1.504(7) .
C46 C47 1.367(8) .
C46 H46 0.9300 .
C47 H47 0.9300 .
C48 O11 1.235(7) .
C48 O12 1.259(7) .
C49 O13 1.249(7) .
C49 O14 1.275(6) .
C50 C51 1.343(9) .
C50 C55 1.357(8) .
C50 C56 1.505(6) .
C51 C52 1.399(9) .
C51 H51 0.9300 .
C52 C53 1.374(9) .
C52 H52 0.9300 .
C53 C54 1.349(8) .
C53 C53 1.495(10) 2_566
C54 C55 1.379(7) .
C54 H54 0.9300 .
C55 H55 0.9300 .
C56 O16 1.258(7) .
C56 O15 1.264(7) .
C57 O17 1.214(8) .
C57 N1 1.345(11) .
C57 H57 0.9300 .
C58 N1 1.370(15) .
C58 H58A 0.9600 .
C58 H58B 0.9600 .
C58 H58C 0.9600 .
C59 N1 1.322(19) .
C59 H59A 0.9600 .
C59 H59B 0.9600 .
C59 H59C 0.9600 .
C60 O18 1.158(10) .
C60 N2 1.305(12) .
C60 H60 0.9300 .
C61 N2 1.377(18) .
C61 H61A 0.9600 .
C61 H61B 0.9600 .
C61 H61C 0.9600 .
C62 N2 1.389(15) .
C62 H62A 0.9600 .
C62 H62B 0.9600 .
C62 H62C 0.9600 .
O3 Mn1 2.066(3) 1_565
O4 Mn4 2.114(4) 1_665
O13 Mn3 2.062(3) 1_565
O14 Mn4 2.137(3) 1_565
O21 C69 1.258(9) .
C63 O19 1.243(9) .
C63 N3 1.411(9) .
C64 N3 1.411(9) .
C65 N3 1.401(9) .
C66 O20 1.258(10) .
C66 N4 1.403(9) .
C67 N4 1.402(9) .
C68 N4 1.405(9) .
C69 N5 1.494(9) .
C69 H69 0.9300 .
C71 N5 1.462(9) .
C71 H71A 0.9600 .
C71 H71B 0.9600 .
C71 H71C 0.9600 .

loop_
_geom_torsion_atom_site_label_1
_geom_torsion_atom_site_label_2
_geom_torsion_atom_site_label_3
_geom_torsion_atom_site_label_4
_geom_torsion
_geom_torsion_site_symmetry_1
_geom_torsion_site_symmetry_4
C6 C1 C2 C3 -0.5(13) . .
C13 C1 C2 C3 178.6(7) . .
C1 C2 C3 C4 0.4(15) . .
C2 C3 C4 C5 1.2(14) . .
C2 C3 C4 C7 179.9(8) . .
C3 C4 C5 C6 -2.7(13) . .
C7 C4 C5 C6 178.6(7) . .
C2 C1 C6 C5 -1.1(13) . .
C13 C1 C6 C5 179.8(7) . .
C4 C5 C6 C1 2.7(14) . .
C3 C4 C7 C12 149.7(10) . .
C5 C4 C7 C12 -31.7(12) . .
C3 C4 C7 C8 -28.3(12) . .
C5 C4 C7 C8 150.4(8) . .
C12 C7 C8 C9 0.9(14) . .
C4 C7 C8 C9 179.0(8) . .
C7 C8 C9 C10 -1.3(14) . .
C8 C9 C10 C11 0.8(13) . .
C8 C9 C10 C14 -179.1(8) . .
C9 C10 C11 C12 0.0(15) . .
C14 C10 C11 C12 179.9(9) . .
C8 C7 C12 C11 -0.1(16) . .
C4 C7 C12 C11 -178.2(10) . .
C10 C11 C12 C7 -0.4(19) . .
C6 C1 C13 O2 5.7(9) . .
C2 C1 C13 O2 -173.4(6) . .
C6 C1 C13 O1 -173.1(7) . .
C2 C1 C13 O1 7.7(9) . .
C11 C10 C14 O4 0.3(10) . .
C9 C10 C14 O4 -179.8(7) . .
C11 C10 C14 O3 -180.0(7) . .
C9 C10 C14 O3 -0.1(9) . .
C20 C15 C16 C17 -1.9(15) . .
C21 C15 C16 C17 -180.0(9) . .
C15 C16 C17 C18 0.3(17) . .
C16 C17 C18 C19 2.7(16) . .
C16 C17 C18 C18 -179.2(11) . 2_767
C17 C18 C19 C20 -4.2(17) . .
C18 C18 C19 C20 177.7(11) 2_767 .
C18 C19 C20 C15 2.7(18) . .
C16 C15 C20 C19 0.4(15) . .
C21 C15 C20 C19 178.5(9) . .
C20 C15 C21 O6 -1.0(10) . .
C16 C15 C21 O6 177.0(7) . .
C20 C15 C21 O5 -179.0(7) . .
C16 C15 C21 O5 -1.0(10) . .
C27 C22 C23 C24 -0.1(9) . .
C28 C22 C23 C24 -178.2(5) . .
C22 C23 C24 C25 1.3(10) . .
C23 C24 C25 C26 -1.6(10) . .
C23 C24 C25 C25 179.7(6) . 2_656
C24 C25 C26 C27 0.6(11) . .
C25 C25 C26 C27 179.3(7) 2_656 .
C25 C26 C27 C22 0.6(12) . .
C23 C22 C27 C26 -0.8(10) . .
C28 C22 C27 C26 177.3(6) . .
C23 C22 C28 O7 -177.6(5) . .
C27 C22 C28 O7 4.3(7) . .
C23 C22 C28 O8 3.5(7) . .
C27 C22 C28 O8 -174.6(5) . .
C34 C29 C30 C31 -0.4(14) . .
C35 C29 C30 C31 -178.8(8) . .
C29 C30 C31 C32 -0.9(15) . .
C30 C31 C32 C33 -0.4(15) . .
C30 C31 C32 C32 178.9(10) . 2_667
C31 C32 C33 C34 3.1(18) . .
C32 C32 C33 C34 -176.2(12) 2_667 .
C32 C33 C34 C29 -4(2) . .
C30 C29 C34 C33 3.0(16) . .
C35 C29 C34 C33 -178.6(10) . .
C30 C29 C35 O10 -1.2(9) . .
C34 C29 C35 O10 -179.5(7) . .
C30 C29 C35 O9 178.2(6) . .
C34 C29 C35 O9 -0.2(10) . .
C41 C36 C37 C38 4.6(12) . .
C48 C36 C37 C38 -175.6(7) . .
C36 C37 C38 C39 -0.3(13) . .
C37 C38 C39 C40 -4.6(13) . .
C37 C38 C39 C42 177.9(7) . .
C38 C39 C40 C41 5.2(15) . .
C42 C39 C40 C41 -177.2(9) . .
C39 C40 C41 C36 -1.0(16) . .
C37 C36 C41 C40 -4.0(14) . .
C48 C36 C41 C40 176.3(8) . .
C38 C39 C42 C47 -133.9(9) . .
C40 C39 C42 C47 48.6(13) . .
C38 C39 C42 C43 49.8(13) . .
C40 C39 C42 C43 -127.7(10) . .
C47 C42 C43 C44 -0.2(13) . .
C39 C42 C43 C44 176.2(8) . .
C42 C43 C44 C45 1.9(13) . .
C43 C44 C45 C46 -1.3(12) . .
C43 C44 C45 C49 -176.9(7) . .
C44 C45 C46 C47 -0.9(12) . .
C49 C45 C46 C47 174.8(7) . .
C45 C46 C47 C42 2.6(14) . .
C43 C42 C47 C46 -2.0(14) . .
C39 C42 C47 C46 -178.6(8) . .
C37 C36 C48 O11 8.3(10) . .
C41 C36 C48 O11 -171.9(8) . .
C37 C36 C48 O12 -172.7(7) . .
C41 C36 C48 O12 7.0(11) . .
C46 C45 C49 O13 -3.5(9) . .
C44 C45 C49 O13 172.0(6) . .
C46 C45 C49 O14 178.5(6) . .
C44 C45 C49 O14 -6.0(9) . .
C55 C50 C51 C52 3(2) . .
C56 C50 C51 C52 -176.5(13) . .
C50 C51 C52 C53 -5(3) . .
C51 C52 C53 C54 4(2) . .
C51 C52 C53 C53 179.6(14) . 2_566
C52 C53 C54 C55 -1.2(16) . .
C53 C53 C54 C55 -177.1(10) 2_566 .
C51 C50 C55 C54 -0.3(15) . .
C56 C50 C55 C54 179.0(8) . .
C53 C54 C55 C50 -0.5(15) . .
C51 C50 C56 O16 176.8(10) . .
C55 C50 C56 O16 -2.4(10) . .
C51 C50 C56 O15 1.1(13) . .
C55 C50 C56 O15 -178.2(7) . .
C51 C50 C56 Mn3 65.3(18) . .
C55 C50 C56 Mn3 -114.0(14) . .
O13 Mn3 C56 O16 80.5(3) 1_545 .
O11 Mn3 C56 O16 -94.6(3) . .
O15 Mn3 C56 O16 165.6(6) . .
O8 Mn3 C56 O16 -177.3(3) . .
O10 Mn3 C56 O16 -10.7(3) . .
O9 Mn3 C56 O16 -39.4(5) . .
O13 Mn3 C56 O15 -85.0(4) 1_545 .
O11 Mn3 C56 O15 99.8(4) . .
O8 Mn3 C56 O15 17.1(4) . .
O10 Mn3 C56 O15 -176.3(4) . .
O16 Mn3 C56 O15 -165.6(6) . .
O9 Mn3 C56 O15 155.0(4) . .
O13 Mn3 C56 C50 -160.0(14) 1_545 .
O11 Mn3 C56 C50 24.9(14) . .
O15 Mn3 C56 C50 -74.9(14) . .
O8 Mn3 C56 C50 -57.8(14) . .
O10 Mn3 C56 C50 108.8(14) . .
O16 Mn3 C56 C50 119.5(15) . .
O9 Mn3 C56 C50 80.1(15) . .
O17 C57 N1 C59 -178(3) . .
O17 C57 N1 C58 -17(3) . .
O18 C60 N2 C61 -9(3) . .
O18 C60 N2 C62 176.9(17) . .
O2 C13 O1 Mn2 89.3(7) . .
C1 C13 O1 Mn2 -91.8(7) . .
O2 C13 O1 Mn1 0.8(5) . .
C1 C13 O1 Mn1 179.6(5) . .
O5 Mn2 O1 C13 -18.1(6) . .
O12 Mn2 O1 C13 91.1(6) . .
O9 Mn2 O1 C13 -145.1(7) . .
O8 Mn2 O1 C13 -167.7(6) . .
O7 Mn2 O1 C13 -112.7(6) . .
O5 Mn2 O1 Mn1 67.51(16) . .
O12 Mn2 O1 Mn1 176.78(16) . .
O9 Mn2 O1 Mn1 -59.5(8) . .
O8 Mn2 O1 Mn1 -82.03(13) . .
O7 Mn2 O1 Mn1 -27.03(11) . .
O3 Mn1 O1 C13 -150.8(10) 1_545 .
O6 Mn1 O1 C13 88.2(3) . .
O17 Mn1 O1 C13 -93.1(3) . .
O2 Mn1 O1 C13 -0.5(3) . .
O7 Mn1 O1 C13 176.9(3) . .
O3 Mn1 O1 Mn2 62.0(11) 1_545 .
O6 Mn1 O1 Mn2 -59.00(16) . .
O17 Mn1 O1 Mn2 119.66(18) . .
O2 Mn1 O1 Mn2 -147.7(2) . .
O7 Mn1 O1 Mn2 29.71(13) . .
O1 C13 O2 Mn1 -0.9(6) . .
C1 C13 O2 Mn1 -179.7(4) . .
O3 Mn1 O2 C13 175.3(3) 1_545 .
O6 Mn1 O2 C13 -90.2(3) . .
O17 Mn1 O2 C13 85.4(3) . .
O7 Mn1 O2 C13 -2.8(4) . .
O1 Mn1 O2 C13 0.5(3) . .
O4 C14 O3 Mn1 -18.1(9) . 1_565
C10 C14 O3 Mn1 162.2(4) . 1_565
O3 C14 O4 Mn4 -177.1(12) . 1_665
C10 C14 O4 Mn4 2.6(19) . 1_665
O6 C21 O5 Mn2 6.7(9) . .
C15 C21 O5 Mn2 -175.5(4) . .
O12 Mn2 O5 C21 -150.7(5) . .
O1 Mn2 O5 C21 -55.1(5) . .
O9 Mn2 O5 C21 116.5(5) . .
O8 Mn2 O5 C21 39.2(7) . .
O7 Mn2 O5 C21 24.1(5) . .
O5 C21 O6 Mn1 9.8(9) . .
C15 C21 O6 Mn1 -168.1(4) . .
O3 Mn1 O6 C21 -151.2(5) 1_545 .
O17 Mn1 O6 C21 5(2) . .
O2 Mn1 O6 C21 76.7(5) . .
O7 Mn1 O6 C21 -52.6(5) . .
O1 Mn1 O6 C21 22.1(5) . .
O8 C28 O7 Mn1 -99.5(4) . .
C22 C28 O7 Mn1 81.6(5) . .
O8 C28 O7 Mn2 1.2(4) . .
C22 C28 O7 Mn2 -177.7(4) . .
O3 Mn1 O7 C28 -104.7(4) 1_545 .
O6 Mn1 O7 C28 161.5(4) . .
O17 Mn1 O7 C28 -14.6(4) . .
O2 Mn1 O7 C28 73.9(4) . .
O1 Mn1 O7 C28 71.2(4) . .
O3 Mn1 O7 Mn2 157.20(13) 1_545 .
O6 Mn1 O7 Mn2 63.34(14) . .
O17 Mn1 O7 Mn2 -112.72(15) . .
O2 Mn1 O7 Mn2 -24.2(2) . .
O1 Mn1 O7 Mn2 -26.95(12) . .
O5 Mn2 O7 C28 170.2(3) . .
O12 Mn2 O7 C28 -21.8(5) . .
O1 Mn2 O7 C28 -98.9(3) . .
O9 Mn2 O7 C28 75.5(3) . .
O8 Mn2 O7 C28 -0.7(2) . .
O5 Mn2 O7 Mn1 -59.42(16) . .
O12 Mn2 O7 Mn1 108.6(3) . .
O1 Mn2 O7 Mn1 31.49(14) . .
O9 Mn2 O7 Mn1 -154.10(13) . .
O8 Mn2 O7 Mn1 129.74(16) . .
O7 C28 O8 Mn3 -102.7(4) . .
C22 C28 O8 Mn3 76.2(5) . .
O7 C28 O8 Mn2 -1.2(4) . .
C22 C28 O8 Mn2 177.7(4) . .
O13 Mn3 O8 C28 -17.7(4) 1_545 .
O11 Mn3 O8 C28 156.0(4) . .
O15 Mn3 O8 C28 -117.3(4) . .
O10 Mn3 O8 C28 71.6(4) . .
O16 Mn3 O8 C28 -128.3(4) . .
O9 Mn3 O8 C28 72.4(3) . .
C56 Mn3 O8 C28 -125.5(4) . .
O13 Mn3 O8 Mn2 -117.10(14) 1_545 .
O11 Mn3 O8 Mn2 56.53(15) . .
O15 Mn3 O8 Mn2 143.22(16) . .
O10 Mn3 O8 Mn2 -27.82(19) . .
O16 Mn3 O8 Mn2 132.3(3) . .
O9 Mn3 O8 Mn2 -27.00(11) . .
C56 Mn3 O8 Mn2 135.08(16) . .
O5 Mn2 O8 C28 -17.5(4) . .
O12 Mn2 O8 C28 172.0(3) . .
O1 Mn2 O8 C28 77.1(3) . .
O9 Mn2 O8 C28 -98.8(3) . .
O7 Mn2 O8 C28 0.7(2) . .
O5 Mn2 O8 Mn3 112.0(3) . .
O12 Mn2 O8 Mn3 -58.56(16) . .
O1 Mn2 O8 Mn3 -153.42(13) . .
O9 Mn2 O8 Mn3 30.63(12) . .
O7 Mn2 O8 Mn3 130.15(16) . .
O10 C35 O9 Mn2 100.4(7) . .
C29 C35 O9 Mn2 -78.9(7) . .
O10 C35 O9 Mn3 9.3(5) . .
C29 C35 O9 Mn3 -170.0(4) . .
O5 Mn2 O9 C35 94.2(6) . .
O12 Mn2 O9 C35 -15.0(6) . .
O1 Mn2 O9 C35 -139.0(8) . .
O8 Mn2 O9 C35 -116.1(6) . .
O7 Mn2 O9 C35 -170.8(6) . .
O5 Mn2 O9 Mn3 -176.24(13) . .
O12 Mn2 O9 Mn3 74.56(16) . .
O1 Mn2 O9 Mn3 -49.4(8) . .
O8 Mn2 O9 Mn3 -26.51(10) . .
O7 Mn2 O9 Mn3 -81.27(12) . .
O13 Mn3 O9 C35 -92.5(3) 1_545 .
O11 Mn3 O9 C35 84.7(3) . .
O15 Mn3 O9 C35 119.0(7) . .
O8 Mn3 O9 C35 175.5(3) . .
O10 Mn3 O9 C35 -5.3(3) . .
O16 Mn3 O9 C35 7.3(3) . .
C56 Mn3 O9 C35 30.0(5) . .
O13 Mn3 O9 Mn2 120.68(14) 1_545 .
O11 Mn3 O9 Mn2 -62.09(15) . .
O15 Mn3 O9 Mn2 -27.8(7) . .
O8 Mn3 O9 Mn2 28.67(11) . .
O10 Mn3 O9 Mn2 -152.10(19) . .
O16 Mn3 O9 Mn2 -139.51(14) . .
C56 Mn3 O9 Mn2 -116.8(3) . .
O9 C35 O10 Mn3 -10.1(5) . .
C29 C35 O10 Mn3 169.3(4) . .
O9 C35 O10 Mn4 127.1(11) . .
C29 C35 O10 Mn4 -53.6(15) . .
O13 Mn3 O10 C35 97.4(3) 1_545 .
O11 Mn3 O10 C35 -79.4(3) . .
O15 Mn3 O10 C35 -161.7(3) . .
O8 Mn3 O10 C35 6.3(4) . .
O16 Mn3 O10 C35 -164.6(3) . .
O9 Mn3 O10 C35 5.3(3) . .
C56 Mn3 O10 C35 -159.3(3) . .
O13 Mn3 O10 Mn4 -72.64(15) 1_545 .
O11 Mn3 O10 Mn4 110.50(16) . .
O15 Mn3 O10 Mn4 28.2(3) . .
O8 Mn3 O10 Mn4 -163.77(11) . .
O16 Mn3 O10 Mn4 25.38(13) . .
O9 Mn3 O10 Mn4 -164.7(2) . .
C56 Mn3 O10 Mn4 30.60(18) . .
O4 Mn4 O10 C35 173.3(15) 1_445 .
O14 Mn4 O10 C35 -68.5(13) 1_545 .
O18 Mn4 O10 C35 101.9(13) . .
O16 Mn4 O10 C35 -165.9(13) . .
O21 Mn4 O10 C35 17.1(13) . .
O4 Mn4 O10 Mn3 -49.4(15) 1_445 .
O14 Mn4 O10 Mn3 68.76(16) 1_545 .
O18 Mn4 O10 Mn3 -120.9(2) . .
O16 Mn4 O10 Mn3 -28.71(15) . .
O21 Mn4 O10 Mn3 154.4(2) . .
O12 C48 O11 Mn3 7.1(12) . .
C36 C48 O11 Mn3 -174.1(5) . .
O13 Mn3 O11 C48 53.3(17) 1_545 .
O15 Mn3 O11 C48 -145.4(7) . .
O8 Mn3 O11 C48 -48.1(7) . .
O10 Mn3 O11 C48 82.2(7) . .
O16 Mn3 O11 C48 158.0(7) . .
O9 Mn3 O11 C48 28.0(7) . .
C56 Mn3 O11 C48 -173.6(8) . .
O11 C48 O12 Mn2 6.0(10) . .
C36 C48 O12 Mn2 -172.8(4) . .
O5 Mn2 O12 C48 -149.4(5) . .
O1 Mn2 O12 C48 117.1(5) . .
O9 Mn2 O12 C48 -54.2(5) . .
O8 Mn2 O12 C48 25.6(5) . .
O7 Mn2 O12 C48 43.2(7) . .
O14 C49 O13 Mn3 11.8(9) . 1_565
C45 C49 O13 Mn3 -166.1(4) . 1_565
O13 C49 O14 Mn4 -12.3(9) . 1_565
C45 C49 O14 Mn4 165.5(4) . 1_565
O16 C56 O15 Mn3 -15.9(6) . .
C50 C56 O15 Mn3 159.7(5) . .
O13 Mn3 O15 C56 100.7(4) 1_545 .
O11 Mn3 O15 C56 -77.2(4) . .
O8 Mn3 O15 C56 -165.9(4) . .
O10 Mn3 O15 C56 4.9(5) . .
O16 Mn3 O15 C56 8.2(3) . .
O9 Mn3 O15 C56 -111.3(7) . .
O15 C56 O16 Mn4 -68.7(15) . .
C50 C56 O16 Mn4 115.8(12) . .
Mn3 C56 O16 Mn4 -82.6(12) . .
O15 C56 O16 Mn3 14.0(6) . .
C50 C56 O16 Mn3 -161.6(5) . .
O4 Mn4 O16 C56 -74.6(13) 1_445 .
O14 Mn4 O16 C56 25.0(13) 1_545 .
O18 Mn4 O16 C56 -169.6(13) . .
O21 Mn4 O16 C56 139(2) . .
O10 Mn4 O16 C56 107.6(13) . .
O4 Mn4 O16 Mn3 -155.55(16) 1_445 .
O14 Mn4 O16 Mn3 -55.94(16) 1_545 .
O18 Mn4 O16 Mn3 109.50(18) . .
O21 Mn4 O16 Mn3 58(2) . .
O10 Mn4 O16 Mn3 26.73(13) . .
O13 Mn3 O16 C56 -104.6(3) 1_545 .
O11 Mn3 O16 C56 81.7(3) . .
O15 Mn3 O16 C56 -8.2(3) . .
O8 Mn3 O16 C56 4.9(5) . .
O10 Mn3 O16 C56 169.3(3) . .
O9 Mn3 O16 C56 158.8(3) . .
O13 Mn3 O16 Mn4 58.74(17) 1_545 .
O11 Mn3 O16 Mn4 -114.92(18) . .
O15 Mn3 O16 Mn4 155.1(2) . .
O8 Mn3 O16 Mn4 168.2(2) . .
O10 Mn3 O16 Mn4 -27.40(15) . .
O9 Mn3 O16 Mn4 -37.9(2) . .
C56 Mn3 O16 Mn4 163.3(4) . .
N1 C57 O17 Mn1 172.9(9) . .
O3 Mn1 O17 C57 -7.2(10) 1_545 .
O6 Mn1 O17 C57 -164(2) . .
O2 Mn1 O17 C57 124.8(10) . .
O7 Mn1 O17 C57 -105.9(10) . .
O1 Mn1 O17 C57 179.3(10) . .
N2 C60 O18 Mn4 -161.9(11) . .
O4 Mn4 O18 C60 -30.9(11) 1_445 .
O14 Mn4 O18 C60 179.2(10) 1_545 .
O16 Mn4 O18 C60 61.3(11) . .
O21 Mn4 O18 C60 -123.4(11) . .
O10 Mn4 O18 C60 143.0(11) . .
O4 Mn4 O21 C69 180(2) 1_445 .
O14 Mn4 O21 C69 81(2) 1_545 .
O18 Mn4 O21 C69 -86(2) . .
O16 Mn4 O21 C69 -34(3) . .
O10 Mn4 O21 C69 -3(2) . .
O19 C63 N3 C65 171(2) . .
O19 C63 N3 C64 -6(3) . .
O20 C66 N4 C67 145(4) . .
O20 C66 N4 C68 -28(9) . .
Mn4 O21 C69 N5 155.6(15) . .
O21 C69 N5 C70 -161(2) . .
O21 C69 N5 C71 13(4) . .
